data_7101658
loop_
_publ_author_name
'Naumov, Pance'
'Sakurai, Kenji'
'Nukui, Akihiko'
'Tanaka, Masahiko'

_publ_section_title
;
 Increased crystal porosity and enhanced gas adsorption by
 intracolumnar gliding for broadband gas detection.
;
_journal_issue 4
_journal_name_full 'Chemical communications (Cambridge, England)'
_journal_page_first 347
_journal_page_last 349
_journal_paper_doi 10.1039/b610950k
_journal_year 2007
_chemical_formula_moiety 'C12 H32 Cu N6 O6'
_chemical_formula_sum 'C12 H32 Cu N6 O6'
_chemical_formula_weight 419.98
_chemical_name_systematic
;
bis(N,N-diethylethylenediamine)copper(II)
nitrate
;
_space_group_IT_number 14
_symmetry_cell_setting monoclinic
_symmetry_space_group_name_Hall '-P 2yn'
_symmetry_space_group_name_H-M 'P 1 21/n 1'
_atom_sites_solution_hydrogens geom
_atom_sites_solution_primary direct
_atom_sites_solution_secondary difmap
_audit_creation_method 'Manual editing of SHELXL-97'
_cell_angle_alpha 90.00
_cell_angle_beta 105.942(2)
_cell_angle_gamma 90.00
_cell_formula_units_Z 2
_cell_length_a 8.1864(10)
_cell_length_b 12.6438(16)
_cell_length_c 9.6767(12)
_cell_measurement_temperature 200(2)
_cell_volume 963.1(2)
_computing_cell_refinement 'SAINT (Bruker, 1995)'
_computing_data_collection 'SMART (Bruker, 1995)'
_computing_data_reduction 'SAINT (Bruker, 1995)'
_computing_molecular_graphics 'DIAMOND (Crystal Impact, 2005)'
_computing_structure_refinement 'SHELXL-97 (Sheldrick, 1997)'
_computing_structure_solution 'SIR-92 (Altomare, 1992)'
_diffrn_ambient_temperature 200(2)
_diffrn_measured_fraction_theta_max 0.935
_diffrn_measurement_device_type 'Bruker APEX CCD diffractometer'
_diffrn_measurement_method '\w scan'
_diffrn_radiation_monochromator graphite
_diffrn_radiation_source 'fine-focus sealed tube'
_diffrn_radiation_type MoK\a
_diffrn_radiation_wavelength 0.71073
_diffrn_reflns_av_R_equivalents 0.0322
_diffrn_reflns_av_sigmaI/netI 0.0341
_diffrn_reflns_limit_h_max 11
_diffrn_reflns_limit_h_min -10
_diffrn_reflns_limit_k_max 18
_diffrn_reflns_limit_k_min -17
_diffrn_reflns_limit_l_max 13
_diffrn_reflns_limit_l_min -13
_diffrn_reflns_number 10778
_diffrn_reflns_theta_full 30.70
_diffrn_reflns_theta_max 30.70
_diffrn_reflns_theta_min 2.72
_exptl_absorpt_coefficient_mu 1.173
_exptl_absorpt_correction_T_max 0.442
_exptl_absorpt_correction_T_min 0.317
_exptl_absorpt_correction_type sphere
_exptl_absorpt_process_details 'SADABS (Sheldrick, 1996)'
_exptl_crystal_colour orange-red
_exptl_crystal_density_diffrn 1.448
_exptl_crystal_density_method 'not measured'
_exptl_crystal_description prism
_exptl_crystal_F_000 892
_exptl_crystal_size_max 0.275
_exptl_crystal_size_mid 0.100
_exptl_crystal_size_min 0.037
_refine_diff_density_max 0.449
_refine_diff_density_min -0.389
_refine_diff_density_rms 0.077
_refine_ls_extinction_method none
_refine_ls_goodness_of_fit_ref 0.932
_refine_ls_hydrogen_treatment riding
_refine_ls_matrix_type full
_refine_ls_number_parameters 117
_refine_ls_number_reflns 2797
_refine_ls_number_restraints 0
_refine_ls_restrained_S_all 0.932
_refine_ls_R_factor_all 0.0454
_refine_ls_R_factor_gt 0.0297
_refine_ls_shift/su_max 0.000
_refine_ls_shift/su_mean 0.000
_refine_ls_structure_factor_coef Fsqd
_refine_ls_weighting_details 'calc w=1/[\s^2^(Fo^2^)+(0.0506P)^2^+0.0000P] where P=(Fo^2^+2Fc^2^)/3'
_refine_ls_weighting_scheme calc
_refine_ls_wR_factor_gt 0.0734
_refine_ls_wR_factor_ref 0.0805
_reflns_number_gt 2102
_reflns_number_total 2797
_reflns_threshold_expression >2sigma(I)
_cod_data_source_file b610950k.txt
_cod_data_source_block redCUNO
_cod_depositor_comments
;
The following automatic conversions were performed:
'_symmetry_cell_setting' value 'Monoclinic' changed to 'monoclinic'
according to '/home/saulius/struct/CIF-dictionaries/cif_core.dic'
dictionary named 'cif_core.dic' version 2.4.1 from 2010-06-29.

Automatic conversion script
Id: cif_fix_enum 1527 2010-12-29 10:47:43Z saulius 
;
_cod_original_sg_symbol_H-M P21/n
_cod_database_code 7101658

loop_
_symmetry_equiv_pos_as_xyz
'x, y, z'
'-x+1/2, y+1/2, -z+1/2'
'-x, -y, -z'
'x-1/2, -y-1/2, z-1/2'

loop_
_atom_site_label
_atom_site_type_symbol
_atom_site_fract_x
_atom_site_fract_y
_atom_site_fract_z
_atom_site_U_iso_or_equiv
_atom_site_adp_type
_atom_site_occupancy
_atom_site_symmetry_multiplicity
_atom_site_calc_flag
_atom_site_refinement_flags
Cu1 Cu 1.0000 0.0000 1.0000 0.02245(9) Uani 1 2 d S
C1 C 1.0259(2) 0.18666(12) 0.83540(17) 0.0291(3) Uani 1 1 d .
C2 C 1.0725(2) 0.21697(13) 0.99183(18) 0.0330(4) Uani 1 1 d .
C3 C 1.2237(2) 0.04197(15) 0.82414(18) 0.0310(3) Uani 1 1 d .
C4 C 1.2793(2) 0.07662(16) 0.69428(19) 0.0399(4) Uani 1 1 d .
C5 C 0.9217(2) 0.03140(13) 0.68690(16) 0.0283(3) Uani 1 1 d .
C6 C 0.7434(2) 0.02037(14) 0.70355(19) 0.0357(4) Uani 1 1 d .
N1 N 1.04502(15) 0.07014(10) 0.82165(13) 0.0242(3) Uani 1 1 d .
N2 N 0.97449(18) 0.14750(10) 1.06300(14) 0.0284(3) Uani 1 1 d .
N3 N 1.04729(18) 0.25151(11) 0.42482(15) 0.0317(3) Uani 1 1 d .
O1 O 1.0806(2) 0.31757(11) 0.52290(15) 0.0551(4) Uani 1 1 d .
O2 O 0.91044(16) 0.20328(10) 0.39305(15) 0.0442(3) Uani 1 1 d .
O3 O 1.15431(16) 0.23235(11) 0.35769(14) 0.0453(3) Uani 1 1 d .
H1A H 0.9071 0.2076 0.7886 0.035 Uiso 1 1 calc R
H1B H 1.1007 0.2242 0.7867 0.035 Uiso 1 1 calc R
H2A H 0.8618 0.1668 1.0370 0.034 Uiso 1 1 calc R
H2B H 1.0156 0.1529 1.1613 0.034 Uiso 1 1 calc R
H2C H 1.1959 0.2073 1.0357 0.040 Uiso 1 1 calc R
H2D H 1.0437 0.2920 1.0024 0.040 Uiso 1 1 calc R
H3A H 1.2365 -0.0358 0.8335 0.037 Uiso 1 1 calc R
H3B H 1.3016 0.0739 0.9109 0.037 Uiso 1 1 calc R
H4A H 1.2054 0.0441 0.6076 0.060 Uiso 1 1 calc R
H4B H 1.3970 0.0544 0.7057 0.060 Uiso 1 1 calc R
H4C H 1.2715 0.1538 0.6855 0.060 Uiso 1 1 calc R
H5A H 0.9601 -0.0381 0.6606 0.034 Uiso 1 1 calc R
H5B H 0.9197 0.0814 0.6078 0.034 Uiso 1 1 calc R
H6A H 0.7423 -0.0347 0.7745 0.054 Uiso 1 1 calc R
H6B H 0.6649 0.0010 0.6109 0.054 Uiso 1 1 calc R
H6C H 0.7078 0.0878 0.7360 0.054 Uiso 1 1 calc R

loop_
_atom_site_aniso_label
_atom_site_aniso_U_11
_atom_site_aniso_U_22
_atom_site_aniso_U_33
_atom_site_aniso_U_23
_atom_site_aniso_U_13
_atom_site_aniso_U_12
Cu1 0.02506(14) 0.02167(14) 0.02213(13) -0.00050(10) 0.00903(9) -0.00075(10)
C1 0.0340(8) 0.0236(8) 0.0324(8) 0.0024(6) 0.0134(6) 0.0000(6)
C2 0.0413(9) 0.0241(8) 0.0355(8) -0.0034(6) 0.0139(7) -0.0058(7)
C3 0.0258(8) 0.0346(8) 0.0345(8) 0.0019(7) 0.0114(6) 0.0030(7)
C4 0.0338(9) 0.0502(11) 0.0417(9) -0.0012(8) 0.0204(7) -0.0022(8)
C5 0.0288(8) 0.0313(8) 0.0251(7) -0.0016(6) 0.0081(6) -0.0005(6)
C6 0.0266(8) 0.0428(11) 0.0363(9) -0.0024(7) 0.0062(7) 0.0001(7)
N1 0.0250(6) 0.0245(6) 0.0250(6) -0.0006(5) 0.0099(5) -0.0002(5)
N2 0.0364(7) 0.0262(7) 0.0252(6) -0.0013(5) 0.0125(5) -0.0004(6)
N3 0.0361(7) 0.0262(7) 0.0314(7) 0.0028(5) 0.0067(6) 0.0018(6)
O1 0.0687(10) 0.0448(8) 0.0457(8) -0.0176(6) 0.0051(7) 0.0031(7)
O2 0.0313(6) 0.0381(7) 0.0645(9) 0.0001(6) 0.0153(6) -0.0023(5)
O3 0.0423(7) 0.0514(8) 0.0490(8) -0.0051(6) 0.0241(6) -0.0096(6)

loop_
_atom_type_symbol
_atom_type_description
_atom_type_scat_dispersion_real
_atom_type_scat_dispersion_imag
_atom_type_scat_source
C C 0.0033 0.0016 'International Tables Vol C Tables 4.2.6.8 and 6.1.1.4'
H H 0.0000 0.0000 'International Tables Vol C Tables 4.2.6.8 and 6.1.1.4'
N N 0.0061 0.0033 'International Tables Vol C Tables 4.2.6.8 and 6.1.1.4'
O O 0.0106 0.0060 'International Tables Vol C Tables 4.2.6.8 and 6.1.1.4'
Cu Cu 0.3201 1.2651 'International Tables Vol C Tables 4.2.6.8 and 6.1.1.4'

loop_
_geom_angle_atom_site_label_1
_geom_angle_atom_site_label_2
_geom_angle_atom_site_label_3
_geom_angle
_geom_angle_site_symmetry_1
_geom_angle_site_symmetry_3
N2 Cu1 N2 180.0 3_757 .
N2 Cu1 N1 95.09(5) 3_757 .
N2 Cu1 N1 84.91(5) . .
N2 Cu1 N1 84.91(5) 3_757 3_757
N2 Cu1 N1 95.09(5) . 3_757
N1 Cu1 N1 180.0 . 3_757
C1 N1 C5 109.83(12) . .
C1 N1 C3 111.04(12) . .
C5 N1 C3 111.00(12) . .
C1 N1 Cu1 107.64(9) . .
C5 N1 Cu1 110.84(9) . .
C3 N1 Cu1 106.40(9) . .
C2 N2 Cu1 107.31(9) . .
O1 N3 O2 121.11(16) . .
O1 N3 O3 119.46(16) . .
O2 N3 O3 119.43(14) . .
N1 C3 C4 115.61(13) . .
N1 C1 C2 109.72(13) . .
N1 C5 C6 112.09(13) . .
N2 C2 C1 107.27(13) . .

loop_
_geom_bond_atom_site_label_1
_geom_bond_atom_site_label_2
_geom_bond_distance
_geom_bond_site_symmetry_2
Cu1 N2 1.9907(13) 3_757
Cu1 N2 1.9907(13) .
Cu1 N1 2.0617(12) .
Cu1 N1 2.0617(12) 3_757
O2 N3 1.2379(18) .
N1 C1 1.491(2) .
N1 C5 1.4955(19) .
N1 C3 1.499(2) .
O3 N3 1.2494(19) .
O1 N3 1.2372(19) .
N2 C2 1.481(2) .
C3 C4 1.514(2) .
C1 C2 1.505(2) .
C5 C6 1.518(2) .
